data_2220961
loop_
_publ_author_name
'Shahwar, Durre'
'Tahir, M. Nawaz'
'Khan, Muhammad Akmal'
'Ahmad, Naeem'
'Furqan, Muhammad'

_publ_section_title
;
 1,3-Bis(3-methylphenyl)thiourea: triclinic polymorph
;
_journal_coeditor_code AT2714
_journal_issue 3
_journal_name_full 'Acta Crystallographica Section E'
_journal_page_first o482
_journal_paper_doi 10.1107/S1600536809003146
_journal_volume 65
_journal_year 2009
_chemical_formula_iupac 'C15 H16 N2 S'
_chemical_formula_moiety 'C15 H16 N2 S'
_chemical_formula_sum 'C15 H16 N2 S'
_chemical_formula_weight 256.36
_chemical_name_systematic
;
1,3-Bis(3-methylphenyl)thiourea
;
_space_group_IT_number 2
_symmetry_cell_setting triclinic
_symmetry_space_group_name_Hall '-P 1'
_symmetry_space_group_name_H-M 'P -1'
_atom_sites_solution_hydrogens geom
_atom_sites_solution_primary direct
_atom_sites_solution_secondary difmap
_audit_creation_method SHELXL97
_cell_angle_alpha 67.633(2)
_cell_angle_beta 73.4960(10)
_cell_angle_gamma 74.994(2)
_cell_formula_units_Z 4
_cell_length_a 10.0483(5)
_cell_length_b 12.0993(7)
_cell_length_c 13.1100(7)
_cell_measurement_reflns_used 7452
_cell_measurement_temperature 296(2)
_cell_measurement_theta_max 29.13
_cell_measurement_theta_min 2.45
_cell_volume 1392.64(13)
_computing_cell_refinement 'APEX2 (Bruker, 2007)'
_computing_data_collection 'APEX2 (Bruker, 2007)'
_computing_data_reduction 'SAINT (Bruker, 2007)'
_computing_molecular_graphics
;
ORTEP-3 for Windows (Farrugia, 1997) and PLATON (Spek, 2003)
;
_computing_publication_material
;
WinGX (Farrugia, 1999) and PLATON (Spek, 2003)
;
_computing_structure_refinement 'SHELXL97 (Sheldrick, 2008)'
_computing_structure_solution 'SHELXS97 (Sheldrick, 2008)'
_diffrn_ambient_temperature 296(2)
_diffrn_detector_area_resol_mean 7.40
_diffrn_measured_fraction_theta_full 0.993
_diffrn_measured_fraction_theta_max 0.993
_diffrn_measurement_device_type 'Bruker Kappa APEXII CCD'
_diffrn_measurement_method \w
_diffrn_radiation_monochromator graphite
_diffrn_radiation_source 'fine-focus sealed tube'
_diffrn_radiation_type 'MoK\a radiation'
_diffrn_radiation_wavelength 0.71073
_diffrn_reflns_av_R_equivalents 0.0424
_diffrn_reflns_av_sigmaI/netI 0.0542
_diffrn_reflns_limit_h_max 12
_diffrn_reflns_limit_h_min -13
_diffrn_reflns_limit_k_max 16
_diffrn_reflns_limit_k_min -16
_diffrn_reflns_limit_l_max 17
_diffrn_reflns_limit_l_min -17
_diffrn_reflns_number 31605
_diffrn_reflns_theta_full 29.13
_diffrn_reflns_theta_max 29.13
_diffrn_reflns_theta_min 2.45
_diffrn_standards_number 0
_exptl_absorpt_coefficient_mu 0.216
_exptl_absorpt_correction_T_max 0.982
_exptl_absorpt_correction_T_min 0.960
_exptl_absorpt_correction_type multi-scan
_exptl_absorpt_process_details '(SADABS; Bruker, 2005)'
_exptl_crystal_colour colourless
_exptl_crystal_density_diffrn 1.233
_exptl_crystal_density_method 'not measured'
_exptl_crystal_description needle
_exptl_crystal_F_000 544
_exptl_crystal_size_max 0.25
_exptl_crystal_size_mid 0.14
_exptl_crystal_size_min 0.10
_refine_diff_density_max 0.297
_refine_diff_density_min -0.262
_refine_ls_extinction_coef 0.0096(12)
_refine_ls_extinction_expression Fc^*^=kFc[1+0.001xFc^2^\l^3^/sin(2\q)]^-1/4^
_refine_ls_extinction_method 'SHELXL97 (Sheldrick, 2008)'
_refine_ls_goodness_of_fit_ref 1.003
_refine_ls_hydrogen_treatment constr
_refine_ls_matrix_type full
_refine_ls_number_parameters 332
_refine_ls_number_reflns 7452
_refine_ls_number_restraints 0
_refine_ls_restrained_S_all 1.003
_refine_ls_R_factor_all 0.0937
_refine_ls_R_factor_gt 0.0470
_refine_ls_shift/su_max 0.001
_refine_ls_shift/su_mean 0.000
_refine_ls_structure_factor_coef Fsqd
_refine_ls_weighting_details 'calc w = 1/[\s^2^(Fo^2^)+(0.0448P)^2^+0.2934P] where P=(Fo^2^+2Fc^2^)/3'
_refine_ls_weighting_scheme calc
_refine_ls_wR_factor_gt 0.0989
_refine_ls_wR_factor_ref 0.1161
_reflns_number_gt 4540
_reflns_number_total 7452
_reflns_threshold_expression I>2\s(I)
_cod_data_source_file at2714.cif
_cod_data_source_block I
_cod_database_code 2220961
_cod_database_fobs_code 2220961

loop_
_symmetry_equiv_pos_site_id
_symmetry_equiv_pos_as_xyz
1 x,y,z
2 -x,-y,-z

loop_
_atom_site_aniso_label
_atom_site_aniso_U_11
_atom_site_aniso_U_22
_atom_site_aniso_U_33
_atom_site_aniso_U_12
_atom_site_aniso_U_13
_atom_site_aniso_U_23
S1 0.0400(2) 0.0445(3) 0.0306(2) -0.0015(2) -0.0038(2) -0.0139(2)
N1 0.0417(8) 0.0467(9) 0.0287(8) 0.0065(7) -0.0063(6) -0.0104(7)
N2 0.0526(9) 0.0506(10) 0.0310(8) 0.0121(7) 0.0005(7) -0.0054(7)
C1 0.0423(9) 0.0339(10) 0.0263(9) -0.0025(7) -0.0044(7) -0.0071(7)
C2 0.0480(9) 0.0417(11) 0.0308(9) -0.0035(8) -0.0109(7) -0.0145(8)
C3 0.0413(9) 0.0392(10) 0.0355(10) -0.0033(7) -0.0061(7) -0.0100(8)
C4 0.0497(10) 0.0446(11) 0.0338(10) -0.0032(8) -0.0004(8) -0.0166(9)
C5 0.0614(11) 0.0514(12) 0.0337(10) -0.0116(9) -0.0078(8) -0.0190(9)
C6 0.0455(9) 0.0466(11) 0.0365(10) -0.0093(8) -0.0094(8) -0.0136(9)
C7 0.0452(11) 0.0781(16) 0.0662(15) -0.0067(10) -0.0091(10) -0.0263(13)
C8 0.0380(8) 0.0363(10) 0.0299(9) -0.0057(7) -0.0061(7) -0.0104(8)
C9 0.0407(9) 0.0372(10) 0.0350(10) 0.0023(8) -0.0045(7) -0.0053(8)
C10 0.0377(9) 0.0457(12) 0.0511(12) -0.0015(8) -0.0130(8) -0.0127(10)
C11 0.0444(10) 0.0380(11) 0.0558(13) -0.0039(8) -0.0068(9) -0.0034(10)
C12 0.0638(12) 0.0516(13) 0.0429(12) 0.0008(10) -0.0172(10) -0.0009(10)
C13 0.0703(14) 0.0669(16) 0.0596(14) -0.0166(12) -0.0275(11) -0.0121(12)
C14 0.0627(12) 0.0491(13) 0.0544(13) -0.0198(10) -0.0118(10) -0.0072(11)
C15 0.0785(17) 0.0647(17) 0.102(2) -0.0291(14) -0.0176(15) 0.0108(15)
S2 0.0482(3) 0.0674(4) 0.0376(3) 0.0154(2) -0.0142(2) -0.0259(3)
N3 0.0342(7) 0.0573(10) 0.0293(8) 0.0024(6) -0.0083(6) -0.0186(7)
N4 0.0404(7) 0.0451(9) 0.0316(8) 0.0042(6) -0.0145(6) -0.0151(7)
C16 0.0399(8) 0.0354(10) 0.0317(9) 0.0032(7) -0.0125(7) -0.0125(8)
C17 0.0466(9) 0.0367(10) 0.0408(10) -0.0026(8) -0.0165(8) -0.0093(8)
C18 0.0605(11) 0.0353(10) 0.0516(12) 0.0036(9) -0.0310(10) -0.0149(9)
C19 0.0727(13) 0.0548(13) 0.0370(11) 0.0057(10) -0.0279(10) -0.0132(10)
C20 0.0630(12) 0.0622(14) 0.0352(11) -0.0087(10) -0.0095(9) -0.0026(10)
C21 0.0480(10) 0.0483(12) 0.0386(11) -0.0088(9) -0.0125(8) -0.0066(9)
C22 0.0942(17) 0.0619(15) 0.0879(18) -0.0124(13) -0.0588(15) -0.0166(14)
C23 0.0365(8) 0.0362(10) 0.0298(9) -0.0048(7) -0.0083(7) -0.0108(8)
C24 0.0361(8) 0.0495(12) 0.0311(9) -0.0035(7) -0.0109(7) -0.0185(8)
C25 0.0469(10) 0.0516(12) 0.0381(10) -0.0008(8) -0.0124(8) -0.0179(9)
C26 0.0525(11) 0.0621(14) 0.0619(14) 0.0079(10) -0.0208(10) -0.0349(12)
C27 0.0563(12) 0.0884(19) 0.0671(16) 0.0039(12) -0.0065(11) -0.0526(15)
C28 0.0688(14) 0.100(2) 0.0393(12) -0.0276(14) 0.0088(10) -0.0356(13)
C29 0.0627(12) 0.0615(14) 0.0347(11) -0.0198(10) -0.0067(9) -0.0178(10)
C30 0.105(2) 0.0608(16) 0.101(2) 0.0215(14) -0.0380(16) -0.0435(15)

loop_
_atom_site_type_symbol
_atom_site_label
_atom_site_fract_x
_atom_site_fract_y
_atom_site_fract_z
_atom_site_U_iso_or_equiv
_atom_site_thermal_displace_type
_atom_site_calc_flag
_atom_site_refinement_flags
_atom_site_occupancy
S S1 1.22719(4) 0.05439(4) -0.03732(4) 0.03980(10) Uani . . 1.000
N N1 1.07002(14) 0.04399(14) 0.16375(11) 0.0427(5) Uani . . 1.000
N N2 0.99190(16) 0.20068(14) 0.01812(12) 0.0535(5) Uani . . 1.000
C C1 0.95406(17) 0.07128(15) 0.24821(13) 0.0365(5) Uani . . 1.000
C C2 0.81844(17) 0.06802(16) 0.24622(14) 0.0396(6) Uani . . 1.000
C C3 0.70482(17) 0.09124(16) 0.32960(15) 0.0405(6) Uani . . 1.000
C C4 0.73165(19) 0.11622(17) 0.41577(15) 0.0444(6) Uani . . 1.000
C C5 0.8671(2) 0.11785(18) 0.41887(15) 0.0474(6) Uani . . 1.000
C C6 0.97971(18) 0.09560(16) 0.33493(14) 0.0424(6) Uani . . 1.000
C C7 0.55815(10) 0.08570(18) 0.32691(8) 0.0637(8) Uani . . 1.000
C C8 1.08837(9) 0.10228(10) 0.05234(9) 0.0352(5) Uani . . 1.000
C C9 0.98934(9) 0.27754(9) -0.09582(8) 0.0422(6) Uani . . 1.000
C C10 1.06849(9) 0.36925(9) -0.14583(9) 0.0462(6) Uani . . 1.000
C C11 1.06095(19) 0.44879(17) -0.25359(17) 0.0512(7) Uani . . 1.000
C C12 0.9708(2) 0.4346(2) -0.30793(17) 0.0581(7) Uani . . 1.000
C C13 0.8915(2) 0.3441(2) -0.25806(19) 0.0642(8) Uani . . 1.000
C C14 0.9009(2) 0.26440(19) -0.15136(18) 0.0565(7) Uani . . 1.000
C C15 1.1498(3) 0.5470(2) -0.3100(2) 0.0904(10) Uani . . 1.000
S S2 0.68029(5) 0.12464(5) 0.70426(4) 0.0523(2) Uani . . 1.000
N N3 0.42439(14) 0.25189(14) 0.74526(11) 0.0406(5) Uani . . 1.000
N N4 0.54748(14) 0.18299(13) 0.88624(11) 0.0390(5) Uani . . 1.000
C C16 0.40038(17) 0.27933(15) 0.63565(14) 0.0361(5) Uani . . 1.000
C C17 0.28808(18) 0.24203(16) 0.62503(15) 0.0417(6) Uani . . 1.000
C C18 0.2573(2) 0.27196(17) 0.51940(17) 0.0471(6) Uani . . 1.000
C C19 0.3421(2) 0.34043(19) 0.42651(17) 0.0551(7) Uani . . 1.000
C C20 0.4540(2) 0.3772(2) 0.43720(16) 0.0582(7) Uani . . 1.000
C C21 0.48483(19) 0.34709(17) 0.54144(15) 0.0465(6) Uani . . 1.000
C C22 0.13661(15) 0.22770(16) 0.50862(8) 0.0752(10) Uani . . 1.000
C C23 0.54422(10) 0.19099(9) 0.78139(10) 0.0342(5) Uani . . 1.000
C C24 0.45749(9) 0.25761(10) 0.94960(8) 0.0372(6) Uani . . 1.000
C C25 0.43907(9) 0.38272(10) 0.90138(10) 0.0453(6) Uani . . 1.000
C C26 0.3547(2) 0.4579(2) 0.96132(18) 0.0560(8) Uani . . 1.000
C C27 0.2899(2) 0.4044(3) 1.0711(2) 0.0670(9) Uani . . 1.000
C C28 0.3101(2) 0.2805(3) 1.12038(18) 0.0673(9) Uani . . 1.000
C C29 0.3942(2) 0.2051(2) 1.06051(15) 0.0513(7) Uani . . 1.000
C C30 0.3375(3) 0.5945(2) 0.9066(2) 0.0873(11) Uani . . 1.000
H H1 1.13465 -0.01597 0.18672 0.0513 Uiso . . 1.000
H H2 0.80280 0.04998 0.18812 0.0476 Uiso . . 1.000
H H2A 0.92505 0.21939 0.06972 0.0641 Uiso . . 1.000
H H4 0.65730 0.13211 0.47236 0.0533 Uiso . . 1.000
H H5 0.88315 0.13404 0.47786 0.0569 Uiso . . 1.000
H H6 1.07096 0.09705 0.33704 0.0509 Uiso . . 1.000
H H7A 0.49223 0.11031 0.38666 0.0956 Uiso . . 0.52(3)
H H7B 0.53615 0.13905 0.25571 0.0956 Uiso . . 0.52(3)
H H7C 0.55241 0.00419 0.33664 0.0956 Uiso . . 0.52(3)
H H10 1.12739 0.37773 -0.10687 0.0554 Uiso . . 1.000
H H12 0.96368 0.48768 -0.38009 0.0697 Uiso . . 1.000
H H13 0.83119 0.33635 -0.29629 0.0771 Uiso . . 1.000
H H14 0.84771 0.20238 -0.11741 0.0677 Uiso . . 1.000
H H15A 1.17667 0.56008 -0.38948 0.1357 Uiso . . 1.000
H H15B 1.09676 0.62071 -0.29742 0.1357 Uiso . . 1.000
H H15C 1.23277 0.52300 -0.27894 0.1357 Uiso . . 1.000
H H7D 0.56037 0.06751 0.26121 0.0956 Uiso . . 0.48(3)
H H7E 0.52162 0.02354 0.39333 0.0956 Uiso . . 0.48(3)
H H7F 0.49880 0.16251 0.32447 0.0956 Uiso . . 0.48(3)
H H3 0.35614 0.27644 0.79281 0.0488 Uiso . . 1.000
H H4A 0.61004 0.12734 0.91816 0.0468 Uiso . . 1.000
H H17 0.23211 0.19637 0.68898 0.0500 Uiso . . 1.000
H H19 0.32293 0.36201 0.35539 0.0661 Uiso . . 1.000
H H20 0.50979 0.42304 0.37329 0.0698 Uiso . . 1.000
H H21 0.56112 0.37193 0.54828 0.0557 Uiso . . 1.000
H H22A 0.10577 0.27958 0.44028 0.1128 Uiso . . 0.60(3)
H H22B 0.06017 0.22897 0.57199 0.1128 Uiso . . 0.60(3)
H H22C 0.16696 0.14634 0.50670 0.1128 Uiso . . 0.60(3)
H H25 0.48423 0.41720 0.82716 0.0544 Uiso . . 1.000
H H27 0.23161 0.45285 1.11249 0.0804 Uiso . . 1.000
H H28 0.26660 0.24647 1.19520 0.0807 Uiso . . 1.000
H H29 0.40748 0.12129 1.09441 0.0615 Uiso . . 1.000
H H30A 0.42045 0.61563 0.85036 0.1314 Uiso . . 1.000
H H30B 0.32383 0.63126 0.96287 0.1314 Uiso . . 1.000
H H30C 0.25721 0.62321 0.87185 0.1314 Uiso . . 1.000
H H22D 0.11703 0.15635 0.57183 0.1128 Uiso . . 0.40(3)
H H22E 0.16127 0.20871 0.44012 0.1128 Uiso . . 0.40(3)
H H22F 0.05461 0.28983 0.50702 0.1128 Uiso . . 0.40(3)

loop_
_atom_type_symbol
_atom_type_description
_atom_type_scat_dispersion_real
_atom_type_scat_dispersion_imag
_atom_type_scat_source
C C 0.0033 0.0016 'International Tables Vol C Tables 4.2.6.8 and 6.1.1.4'
H H 0.0000 0.0000 'International Tables Vol C Tables 4.2.6.8 and 6.1.1.4'
N N 0.0061 0.0033 'International Tables Vol C Tables 4.2.6.8 and 6.1.1.4'
S S 0.1246 0.1234 'International Tables Vol C Tables 4.2.6.8 and 6.1.1.4'

loop_
_geom_angle_atom_site_label_1
_geom_angle_atom_site_label_2
_geom_angle_atom_site_label_3
_geom_angle_site_symmetry_1
_geom_angle_site_symmetry_2
_geom_angle_site_symmetry_3
_geom_angle
_geom_angle_publ_flag
C1 N1 C8 . . . 126.62(14) no
C8 N2 C9 . . . 126.40(13) no
C1 N1 H1 . . . 117.00 no
C8 N1 H1 . . . 117.00 no
C8 N2 H2A . . . 117.00 no
C9 N2 H2A . . . 117.00 no
C16 N3 C23 . . . 126.00(14) no
C23 N4 C24 . . . 126.62(13) no
C23 N3 H3 . . . 117.00 no
C16 N3 H3 . . . 117.00 no
C23 N4 H4A . . . 117.00 no
C24 N4 H4A . . . 117.00 no
N1 C1 C2 . . . 120.51(15) no
C2 C1 C6 . . . 120.26(16) no
N1 C1 C6 . . . 119.16(16) no
C1 C2 C3 . . . 121.17(16) no
C4 C3 C7 . . . 121.46(16) no
C2 C3 C7 . . . 120.45(16) no
C2 C3 C4 . . . 118.07(17) no
C3 C4 C5 . . . 120.90(18) no
C4 C5 C6 . . . 120.69(18) no
C1 C6 C5 . . . 118.89(18) no
N1 C8 N2 . . . 116.15(12) no
S1 C8 N2 . . . 122.91(10) no
S1 C8 N1 . . . 120.93(10) no
N2 C9 C14 . . . 119.50(14) no
N2 C9 C10 . . . 119.76(11) no
C10 C9 C14 . . . 120.60(12) no
C9 C10 C11 . . . 120.50(12) no
C10 C11 C15 . . . 120.86(18) no
C10 C11 C12 . . . 118.09(18) no
C12 C11 C15 . . . 121.1(2) no
C11 C12 C13 . . . 121.5(2) no
C12 C13 C14 . . . 120.1(2) no
C9 C14 C13 . . . 119.25(19) no
C1 C2 H2 . . . 119.00 no
C3 C2 H2 . . . 119.00 no
C5 C4 H4 . . . 120.00 no
C3 C4 H4 . . . 120.00 no
C4 C5 H5 . . . 120.00 no
C6 C5 H5 . . . 120.00 no
C5 C6 H6 . . . 121.00 no
C1 C6 H6 . . . 121.00 no
C3 C7 H7C . . . 109.00 no
C3 C7 H7A . . . 109.00 no
C3 C7 H7B . . . 109.00 no
C3 C7 H7D . . . 109.00 no
H7D C7 H7F . . . 109.00 no
C3 C7 H7E . . . 109.00 no
H7D C7 H7E . . . 109.00 no
C3 C7 H7F . . . 109.00 no
H7A C7 H7B . . . 109.00 no
H7A C7 H7C . . . 109.00 no
H7B C7 H7C . . . 109.00 no
H7E C7 H7F . . . 109.00 no
C11 C10 H10 . . . 120.00 no
C9 C10 H10 . . . 120.00 no
C11 C12 H12 . . . 119.00 no
C13 C12 H12 . . . 119.00 no
C14 C13 H13 . . . 120.00 no
C12 C13 H13 . . . 120.00 no
C9 C14 H14 . . . 120.00 no
C13 C14 H14 . . . 120.00 no
H15B C15 H15C . . . 109.00 no
H15A C15 H15C . . . 109.00 no
C11 C15 H15C . . . 109.00 no
C11 C15 H15A . . . 110.00 no
C11 C15 H15B . . . 109.00 no
H15A C15 H15B . . . 109.00 no
N3 C16 C17 . . . 119.09(16) no
N3 C16 C21 . . . 120.47(17) no
C17 C16 C21 . . . 120.38(16) no
C16 C17 C18 . . . 120.77(17) no
C17 C18 C22 . . . 120.22(17) no
C19 C18 C22 . . . 121.77(17) no
C17 C18 C19 . . . 117.99(19) no
C18 C19 C20 . . . 121.16(19) no
C19 C20 C21 . . . 120.84(19) no
C16 C21 C20 . . . 118.85(19) no
N3 C23 N4 . . . 115.99(12) no
S2 C23 N3 . . . 122.89(10) no
S2 C23 N4 . . . 121.09(10) no
N4 C24 C29 . . . 119.94(14) no
C25 C24 C29 . . . 119.95(14) no
N4 C24 C25 . . . 120.04(10) no
C24 C25 C26 . . . 121.52(13) no
C25 C26 C27 . . . 118.0(2) no
C25 C26 C30 . . . 120.32(18) no
C27 C26 C30 . . . 121.7(2) no
C26 C27 C28 . . . 120.9(3) no
C27 C28 C29 . . . 121.2(2) no
C24 C29 C28 . . . 118.4(2) no
C16 C17 H17 . . . 120.00 no
C18 C17 H17 . . . 120.00 no
C18 C19 H19 . . . 119.00 no
C20 C19 H19 . . . 119.00 no
C19 C20 H20 . . . 120.00 no
C21 C20 H20 . . . 120.00 no
C16 C21 H21 . . . 121.00 no
C20 C21 H21 . . . 121.00 no
C18 C22 H22A . . . 109.00 no
C18 C22 H22B . . . 109.00 no
C18 C22 H22C . . . 109.00 no
C18 C22 H22D . . . 109.00 no
C18 C22 H22E . . . 109.00 no
C18 C22 H22F . . . 109.00 no
H22A C22 H22B . . . 109.00 no
H22A C22 H22C . . . 109.00 no
H22B C22 H22C . . . 109.00 no
H22D C22 H22E . . . 109.00 no
H22D C22 H22F . . . 109.00 no
H22E C22 H22F . . . 109.00 no
C24 C25 H25 . . . 119.00 no
C26 C25 H25 . . . 119.00 no
C26 C27 H27 . . . 119.00 no
C28 C27 H27 . . . 120.00 no
C27 C28 H28 . . . 119.00 no
C29 C28 H28 . . . 119.00 no
C24 C29 H29 . . . 121.00 no
C28 C29 H29 . . . 121.00 no
C26 C30 H30A . . . 109.00 no
C26 C30 H30B . . . 109.00 no
C26 C30 H30C . . . 109.00 no
H30A C30 H30B . . . 109.00 no
H30A C30 H30C . . . 109.00 no
H30B C30 H30C . . . 109.00 no

loop_
_geom_bond_atom_site_label_1
_geom_bond_atom_site_label_2
_geom_bond_site_symmetry_1
_geom_bond_site_symmetry_2
_geom_bond_distance
_geom_bond_publ_flag
S1 C8 . . 1.6827(12) no
S2 C23 . . 1.6734(13) no
N1 C8 . . 1.3398(17) no
N1 C1 . . 1.428(2) no
N2 C8 . . 1.342(2) no
N2 C9 . . 1.4314(17) no
N1 H1 . . 0.8600 no
N2 H2A . . 0.8600 no
N3 C16 . . 1.423(2) no
N3 C23 . . 1.3476(19) no
N4 C23 . . 1.3500(18) no
N4 C24 . . 1.4297(19) no
N3 H3 . . 0.8600 no
N4 H4A . . 0.8600 no
C1 C6 . . 1.381(2) no
C1 C2 . . 1.381(3) no
C2 C3 . . 1.391(3) no
C3 C7 . . 1.503(2) no
C3 C4 . . 1.384(3) no
C4 C5 . . 1.379(3) no
C5 C6 . . 1.387(3) no
C9 C14 . . 1.369(2) no
C9 C10 . . 1.3787(15) no
C10 C11 . . 1.384(2) no
C11 C12 . . 1.378(3) no
C11 C15 . . 1.504(3) no
C12 C13 . . 1.368(3) no
C13 C14 . . 1.377(3) no
C2 H2 . . 0.9300 no
C4 H4 . . 0.9300 no
C5 H5 . . 0.9300 no
C6 H6 . . 0.9300 no
C7 H7F . . 0.9600 no
C7 H7E . . 0.9600 no
C7 H7A . . 0.9600 no
C7 H7D . . 0.9600 no
C7 H7C . . 0.9600 no
C7 H7B . . 0.9600 no
C10 H10 . . 0.9300 no
C12 H12 . . 0.9300 no
C13 H13 . . 0.9300 no
C14 H14 . . 0.9300 no
C15 H15A . . 0.9600 no
C15 H15C . . 0.9600 no
C15 H15B . . 0.9600 no
C16 C17 . . 1.377(3) no
C16 C21 . . 1.383(3) no
C17 C18 . . 1.396(3) no
C18 C19 . . 1.380(3) no
C18 C22 . . 1.506(3) no
C19 C20 . . 1.370(3) no
C20 C21 . . 1.378(3) no
C24 C29 . . 1.380(2) no
C24 C25 . . 1.3851(17) no
C25 C26 . . 1.389(3) no
C26 C27 . . 1.375(3) no
C26 C30 . . 1.515(3) no
C27 C28 . . 1.373(5) no
C28 C29 . . 1.390(4) no
C17 H17 . . 0.9300 no
C19 H19 . . 0.9300 no
C20 H20 . . 0.9300 no
C21 H21 . . 0.9300 no
C22 H22A . . 0.9600 no
C22 H22B . . 0.9600 no
C22 H22C . . 0.9600 no
C22 H22D . . 0.9600 no
C22 H22E . . 0.9600 no
C22 H22F . . 0.9600 no
C25 H25 . . 0.9300 no
C27 H27 . . 0.9300 no
C28 H28 . . 0.9300 no
C29 H29 . . 0.9300 no
C30 H30A . . 0.9600 no
C30 H30B . . 0.9600 no
C30 H30C . . 0.9600 no

loop_
_geom_contact_atom_site_label_1
_geom_contact_atom_site_label_2
_geom_contact_distance
_geom_contact_site_symmetry_1
_geom_contact_site_symmetry_2
_geom_contact_publ_flag
S1 N3 3.4381(15) . 1_654 no
S1 C10 3.6191(12) . . no
S1 C29 3.518(2) . 1_654 no
S1 N4 3.4856(16) . 2_756 no
S2 N1 3.2528(16) . 2_756 no
S2 C21 3.306(2) . . no
S1 H2 2.8300 . 2_755 no
S1 H4A 2.6300 . 2_756 no
S1 H3 3.0800 . 1_654 no
S1 H14 3.1400 . 2_755 no
S2 H5 3.0700 . . no
S2 H21 3.0700 . . no
S2 H1 2.4600 . 2_756 no
S2 H4 3.0800 . . no
N1 S2 3.2528(16) . 2_756 no
N2 C2 3.065(2) . . no
N3 S1 3.4381(15) . 1_456 no
N3 C25 3.078(2) . . no
N4 S1 3.4856(16) . 2_756 no
N2 H2 2.8600 . . no
N3 H25 2.8500 . . no
C2 N2 3.065(2) . . no
C10 S1 3.6191(12) . . no
C11 C17 3.465(3) . 1_654 no
C12 C17 3.533(3) . 1_654 no
C17 C12 3.533(3) . 1_456 no
C17 C11 3.465(3) . 1_456 no
C21 S2 3.306(2) . . no
C21 C21 3.507(3) . 2_666 no
C25 N3 3.078(2) . . no
C29 S1 3.518(2) . 1_456 no
C1 H22D 2.9600 . 2_656 no
C1 H2A 2.3900 . . no
C2 H22D 2.9200 . 2_656 no
C2 H2A 2.5000 . . no
C3 H22C 3.0800 . 2_656 no
C3 H22D 3.0700 . 2_656 no
C4 H22C 2.9400 . 2_656 no
C5 H22C 3.0500 . 2_656 no
C5 H15B 3.0200 . 2_765 no
C8 H2 3.0000 . . no
C10 H3 2.8200 . 1_654 no
C13 H22B 2.9600 . 1_654 no
C17 H7C 2.9200 . 2_656 no
C19 H7F 2.8500 . . no
C19 H7A 2.9600 . . no
C20 H4 3.0900 . . no
C20 H21 3.0800 . 2_666 no
C21 H21 3.1000 . 2_666 no
C21 H4 3.0300 . . no
C23 H21 2.9900 . . no
C23 H25 2.9000 . . no
C24 H3 2.4500 . . no
C25 H3 2.6400 . . no
C28 H7B 3.0300 . 1_556 no
C29 H7B 3.0200 . 1_556 no
C30 H2A 3.0200 . 2_666 no
H1 S2 2.4600 . 2_756 no
H2 N2 2.8600 . . no
H2 H7D 2.3400 . . no
H2 C8 3.0000 . . no
H2 H2A 2.4300 . . no
H2 S1 2.8300 . 2_755 no
H2A H2 2.4300 . . no
H2A C1 2.3900 . . no
H2A C2 2.5000 . . no
H2A C30 3.0200 . 2_666 no
H2A H30C 2.4600 . 2_666 no
H3 S1 3.0800 . 1_456 no
H3 C10 2.8200 . 1_456 no
H3 C24 2.4500 . . no
H3 C25 2.6400 . . no
H3 H10 2.5600 . 1_456 no
H4 S2 3.0800 . . no
H4 C20 3.0900 . . no
H4 C21 3.0300 . . no
H4 H7A 2.3700 . . no
H4A S1 2.6300 . 2_756 no
H5 S2 3.0700 . . no
H7A H4 2.3700 . . no
H7A C19 2.9600 . . no
H7B C28 3.0300 . 1_554 no
H7B C29 3.0200 . 1_554 no
H7C C17 2.9200 . 2_656 no
H7D H2 2.3400 . . no
H7E H7E 2.5600 . 2_656 no
H7F C19 2.8500 . . no
H10 H3 2.5600 . 1_654 no
H10 H15C 2.4300 . . no
H12 H22A 2.5800 . 2_665 no
H12 H22F 2.5600 . 2_665 no
H12 H15A 2.4700 . . no
H14 S1 3.1400 . 2_755 no
H15A H12 2.4700 . . no
H15B C5 3.0200 . 2_765 no
H15C H10 2.4300 . . no
H17 H22B 2.4900 . . no
H17 H22D 2.4100 . . no
H19 H22A 2.4300 . . no
H19 H22E 2.5100 . . no
H20 H25 2.6000 . 2_666 no
H21 S2 3.0700 . . no
H21 C23 2.9900 . . no
H21 C20 3.0800 . 2_666 no
H21 C21 3.1000 . 2_666 no
H22A H19 2.4300 . . no
H22A H12 2.5800 . 2_665 no
H22B C13 2.9600 . 1_456 no
H22B H17 2.4900 . . no
H22C C3 3.0800 . 2_656 no
H22C C4 2.9400 . 2_656 no
H22C C5 3.0500 . 2_656 no
H22D C2 2.9200 . 2_656 no
H22D H17 2.4100 . . no
H22D C1 2.9600 . 2_656 no
H22D C3 3.0700 . 2_656 no
H22E H19 2.5100 . . no
H22F H12 2.5600 . 2_665 no
H25 N3 2.8500 . . no
H25 H20 2.6000 . 2_666 no
H25 C23 2.9000 . . no
H25 H30A 2.4300 . . no
H27 H30B 2.4800 . . no
H30A H25 2.4300 . . no
H30B H27 2.4800 . . no
H30C H2A 2.4600 . 2_666 no

loop_
_geom_hbond_atom_site_label_D
_geom_hbond_atom_site_label_H
_geom_hbond_atom_site_label_A
_geom_hbond_site_symmetry_A
_geom_hbond_distance_DH
_geom_hbond_distance_HA
_geom_hbond_distance_DA
_geom_hbond_angle_DHA
_geom_hbond_publ_flag
N1 H1 S2 2_756 0.86 2.46 3.2528(16) 154 yes
N4 H4A S1 2_756 0.86 2.63 3.4856(16) 172 yes
C2 H2 S1 2_755 0.93 2.83 3.7492(19) 168 yes

loop_
_geom_torsion_atom_site_label_1
_geom_torsion_atom_site_label_2
_geom_torsion_atom_site_label_3
_geom_torsion_atom_site_label_4
_geom_torsion_site_symmetry_1
_geom_torsion_site_symmetry_2
_geom_torsion_site_symmetry_3
_geom_torsion_site_symmetry_4
_geom_torsion
_geom_torsion_publ_flag
C8 N1 C1 C2 . . . . 59.6(3) no
C8 N1 C1 C6 . . . . -123.34(19) no
C1 N1 C8 S1 . . . . -176.76(14) no
C1 N1 C8 N2 . . . . 4.4(2) no
C9 N2 C8 S1 . . . . 1.0(2) no
C9 N2 C8 N1 . . . . 179.79(14) no
C8 N2 C9 C10 . . . . -83.73(19) no
C8 N2 C9 C14 . . . . 100.7(2) no
C16 N3 C23 S2 . . . . -6.7(2) no
C16 N3 C23 N4 . . . . 175.26(16) no
C23 N3 C16 C17 . . . . 123.74(19) no
C23 N3 C16 C21 . . . . -59.1(3) no
C23 N4 C24 C25 . . . . -50.55(19) no
C24 N4 C23 S2 . . . . 163.34(11) no
C24 N4 C23 N3 . . . . -18.5(2) no
C23 N4 C24 C29 . . . . 132.48(17) no
N1 C1 C2 C3 . . . . 178.28(17) no
C6 C1 C2 C3 . . . . 1.2(3) no
C2 C1 C6 C5 . . . . -0.7(3) no
N1 C1 C6 C5 . . . . -177.76(17) no
C1 C2 C3 C4 . . . . -0.8(3) no
C1 C2 C3 C7 . . . . -179.20(17) no
C2 C3 C4 C5 . . . . -0.1(3) no
C7 C3 C4 C5 . . . . 178.25(18) no
C3 C4 C5 C6 . . . . 0.6(3) no
C4 C5 C6 C1 . . . . -0.2(3) no
N2 C9 C10 C11 . . . . -176.23(15) no
C14 C9 C10 C11 . . . . -0.7(2) no
C10 C9 C14 C13 . . . . -0.1(3) no
N2 C9 C14 C13 . . . . 175.44(18) no
C9 C10 C11 C15 . . . . -178.34(17) no
C9 C10 C11 C12 . . . . 1.1(3) no
C10 C11 C12 C13 . . . . -0.6(3) no
C15 C11 C12 C13 . . . . 178.8(2) no
C11 C12 C13 C14 . . . . -0.2(4) no
C12 C13 C14 C9 . . . . 0.5(3) no
N3 C16 C17 C18 . . . . 177.07(18) no
C21 C16 C17 C18 . . . . -0.1(3) no
N3 C16 C21 C20 . . . . -176.69(19) no
C17 C16 C21 C20 . . . . 0.5(3) no
C16 C17 C18 C19 . . . . -0.4(3) no
C16 C17 C18 C22 . . . . 178.32(18) no
C17 C18 C19 C20 . . . . 0.6(3) no
C22 C18 C19 C20 . . . . -178.1(2) no
C18 C19 C20 C21 . . . . -0.2(4) no
C19 C20 C21 C16 . . . . -0.3(3) no
N4 C24 C25 C26 . . . . -178.66(14) no
C29 C24 C25 C26 . . . . -1.7(2) no
N4 C24 C29 C28 . . . . 178.47(17) no
C25 C24 C29 C28 . . . . 1.5(3) no
C24 C25 C26 C27 . . . . 0.4(3) no
C24 C25 C26 C30 . . . . 179.50(18) no
C25 C26 C27 C28 . . . . 1.1(3) no
C30 C26 C27 C28 . . . . -178.0(2) no
C26 C27 C28 C29 . . . . -1.3(4) no
C27 C28 C29 C24 . . . . 0.0(3) no
